data_7216197
loop_
_publ_author_name
'Pati, Anita'
'Athilakshmi, Jeyaraman'
'Ramkumar, Venkatachalam'
'Chand, Dillip Kumar'

_publ_section_title
;
 A two-dimensional polydodecameric water--chloride cluster enfolding
 (Hg--Cl--Hg)+concealed cascade cryptate
;
_journal_issue 30
_journal_name_full CrystEngComm
_journal_page_first 6827
_journal_paper_doi 10.1039/C4CE00802B
_journal_volume 16
_journal_year 2014
_chemical_formula_moiety '2(C27 H36 Cl Hg N4), Cl, 2(H2 O)'
_chemical_formula_sum 'C54 H76 Cl3 Hg2 N8 O2'
_chemical_formula_weight 1376.76
_chemical_name_systematic
; 
 ? 
;
_space_group_crystal_system monoclinic
_space_group_IT_number 14
_space_group_name_Hall '-P 2ybc'
_space_group_name_H-M_alt 'P 1 21/c 1'
_symmetry_space_group_name_Hall '-P 2ybc'
_symmetry_space_group_name_H-M 'P 1 21/c 1'
_atom_sites_solution_hydrogens mixed
_audit_creation_method SHELXL-2013
_cell_angle_alpha 90
_cell_angle_beta 99.10(2)
_cell_angle_gamma 90
_cell_formula_units_Z 2
_cell_length_a 16.052(9)
_cell_length_b 21.298(12)
_cell_length_c 8.932(5)
_cell_measurement_reflns_used 3955
_cell_measurement_temperature 298(2)
_cell_measurement_theta_max 22.15
_cell_measurement_theta_min 2.57
_cell_volume 3015(3)
_computing_cell_refinement 'APEXII/SAINT (Bruker, 2004)'
_computing_data_collection 'APEXII (Bruker, 2004)'
_computing_data_reduction 'SAINT/XPREP (Bruker, 2004)'
_computing_molecular_graphics 'ORTEP3 (Farrugia, 1997) '
_computing_publication_material 'SHELXL-97 (Sheldrick, 2013)'
_computing_structure_refinement 'SHELXL-97 (Sheldrick, 2013)'
_computing_structure_solution 'SHELXS-97 (Sheldrick, 2013)'
_diffrn_ambient_temperature 298(2)
_diffrn_measured_fraction_theta_full 0.923
_diffrn_measured_fraction_theta_max 0.947
_diffrn_measurement_device_type 'Bruker APEXII CCD area detector'
_diffrn_measurement_method 'phi and omega scans'
_diffrn_radiation_type MoK\a
_diffrn_radiation_wavelength 0.71073
_diffrn_reflns_av_R_equivalents 0.1042
_diffrn_reflns_av_unetI/netI 0.1354
_diffrn_reflns_Laue_measured_fraction_full 0.923
_diffrn_reflns_Laue_measured_fraction_max 0.947
_diffrn_reflns_limit_h_max 18
_diffrn_reflns_limit_h_min -18
_diffrn_reflns_limit_k_max 25
_diffrn_reflns_limit_k_min -25
_diffrn_reflns_limit_l_max 10
_diffrn_reflns_limit_l_min -9
_diffrn_reflns_number 15883
_diffrn_reflns_point_group_measured_fraction_full 0.923
_diffrn_reflns_point_group_measured_fraction_max 0.947
_diffrn_reflns_theta_full 25.242
_diffrn_reflns_theta_max 25.000
_diffrn_reflns_theta_min 1.602
_exptl_absorpt_coefficient_mu 5.262
_exptl_absorpt_correction_T_max 0.451
_exptl_absorpt_correction_T_min 0.260
_exptl_absorpt_correction_type multi-scan
_exptl_absorpt_process_details 'SADABS (BRuker,2004)'
_exptl_crystal_colour colourless
_exptl_crystal_density_diffrn 1.516
_exptl_crystal_description Rectangular
_exptl_crystal_F_000 1366
_exptl_crystal_size_max 0.350
_exptl_crystal_size_mid 0.200
_exptl_crystal_size_min 0.180
_refine_diff_density_max 2.552
_refine_diff_density_min -4.815
_refine_diff_density_rms 0.315
_refine_ls_extinction_method none
_refine_ls_goodness_of_fit_ref 1.025
_refine_ls_hydrogen_treatment mixed
_refine_ls_matrix_type full
_refine_ls_number_parameters 279
_refine_ls_number_reflns 5040
_refine_ls_number_restraints 6
_refine_ls_restrained_S_all 1.026
_refine_ls_R_factor_all 0.1549
_refine_ls_R_factor_gt 0.0871
_refine_ls_shift/su_max 0.006
_refine_ls_shift/su_mean 0.001
_refine_ls_structure_factor_coef Fsqd
_refine_ls_weighting_details 'w=1/[\s^2^(Fo^2^)+(0.1917P)^2^] where P=(Fo^2^+2Fc^2^)/3'
_refine_ls_weighting_scheme calc
_refine_ls_wR_factor_gt 0.2432
_refine_ls_wR_factor_ref 0.3047
_reflns_Friedel_coverage 0.000
_reflns_number_gt 2762
_reflns_number_total 5040
_reflns_threshold_expression 'I > 2\s(I)'
_cod_data_source_file c4ce00802b2.cif
_cod_data_source_block new
_cod_depositor_comments 'Adding full bibliography for 7216196--7216197.cif.'
_cod_database_code 7216197
_shelx_space_group_comment
; 
The symmetry employed for this shelxl refinement is uniquely defined 
by the following loop, which should always be used as a source of 
symmetry information in preference to the above space-group names. 
They are only intended as comments. 
;
_shelx_estimated_absorpt_t_min 0.260
_shelx_estimated_absorpt_t_max 0.451
_shelxl_version_number 2013-4

loop_
_space_group_symop_operation_xyz
'x, y, z'
'-x, y+1/2, -z+1/2'
'-x, -y, -z'
'x, -y-1/2, z-1/2'

loop_
_atom_site_label
_atom_site_type_symbol
_atom_site_fract_x
_atom_site_fract_y
_atom_site_fract_z
_atom_site_U_iso_or_equiv
_atom_site_adp_type
_atom_site_occupancy
_atom_site_site_symmetry_order
_atom_site_calc_flag
_atom_site_refinement_flags_posn
_atom_site_refinement_flags_adp
_atom_site_refinement_flags_occupancy
C1 C 0.2768(13) 0.4728(8) 0.150(2) 0.098(4) Uani 1 1 d G . .
C2 C 0.3584(11) 0.4571(8) 0.129(2) 0.098(4) Uani 1 1 d G . .
H2 H 0.4035 0.4822 0.1711 0.117 Uiso 1 1 calc R U .
C3 C 0.3724(10) 0.4039(9) 0.047(2) 0.098(4) Uani 1 1 d G . .
H3 H 0.4270 0.3934 0.0333 0.117 Uiso 1 1 calc R U .
C4 C 0.3050(12) 0.3664(7) -0.016(2) 0.098(4) Uani 1 1 d G . .
H4 H 0.3144 0.3308 -0.0708 0.117 Uiso 1 1 calc R U .
C5 C 0.2234(11) 0.3820(8) 0.005(2) 0.098(4) Uani 1 1 d G U .
H5 H 0.1783 0.3569 -0.0370 0.117 Uiso 1 1 calc R U .
C6 C 0.2094(10) 0.4352(9) 0.087(2) 0.098(4) Uani 1 1 d G . .
H6 H 0.1548 0.4457 0.1008 0.117 Uiso 1 1 calc R U .
C7 C 0.2584(15) 0.5314(10) 0.227(3) 0.056(6) Uani 1 1 d . . .
H7A H 0.1980 0.5340 0.2253 0.067 Uiso 1 1 calc R U .
H7B H 0.2747 0.5666 0.1695 0.067 Uiso 1 1 calc R U .
C8 C 0.2712(13) 0.4903(8) 0.486(2) 0.045(5) Uani 1 1 d . . .
H8A H 0.2101 0.4880 0.4668 0.054 Uiso 1 1 calc R U .
H8B H 0.2935 0.4495 0.4653 0.054 Uiso 1 1 calc R U .
C9 C 0.3001(13) 0.5079(8) 0.643(3) 0.048(6) Uani 1 1 d . . .
H9A H 0.3611 0.5114 0.6580 0.057 Uiso 1 1 calc R U .
H9B H 0.2865 0.4738 0.7074 0.057 Uiso 1 1 calc R U .
C10 C 0.1824(12) 0.5588(9) 0.735(2) 0.044(5) Uani 1 1 d . . .
H10A H 0.1871 0.5481 0.8414 0.052 Uiso 1 1 calc R U .
H10B H 0.1567 0.5234 0.6766 0.052 Uiso 1 1 calc R U .
C11 C 0.1252(13) 0.6159(9) 0.702(3) 0.050(6) Uani 1 1 d . . .
H11A H 0.0708 0.6072 0.7319 0.060 Uiso 1 1 calc R U .
H11B H 0.1500 0.6514 0.7611 0.060 Uiso 1 1 calc R U .
C12 C 0.0688(12) 0.6897(9) 0.512(3) 0.061(7) Uani 1 1 d . . .
H12A H 0.0722 0.7022 0.4083 0.073 Uiso 1 1 calc R U .
H12B H 0.0958 0.7222 0.5788 0.073 Uiso 1 1 calc R U .
C13 C -0.0250(12) 0.6847(8) 0.531(3) 0.045(5) Uani 1 1 d . . .
C14 C -0.0858(14) 0.6566(10) 0.433(4) 0.072(9) Uani 1 1 d . . .
H14 H -0.0710 0.6396 0.3452 0.087 Uiso 1 1 calc R U .
C15 C -0.1685(15) 0.6513(11) 0.454(3) 0.061(7) Uani 1 1 d . . .
H15 H -0.2082 0.6305 0.3847 0.074 Uiso 1 1 calc R U .
C16 C -0.1894(16) 0.6778(12) 0.581(4) 0.076(8) Uani 1 1 d . . .
H16 H -0.2449 0.6760 0.5989 0.091 Uiso 1 1 calc R U .
C17 C -0.1299(16) 0.7071(13) 0.683(3) 0.080(9) Uani 1 1 d . . .
H17 H -0.1452 0.7250 0.7701 0.096 Uiso 1 1 calc R U .
C18 C -0.0507(15) 0.7105(11) 0.661(4) 0.083(10) Uani 1 1 d . . .
H18 H -0.0111 0.7304 0.7327 0.099 Uiso 1 1 calc R U .
C19 C 0.3228(11) 0.6004(9) 0.817(2) 0.045(5) Uani 1 1 d . . .
H19A H 0.3492 0.5697 0.8895 0.054 Uiso 1 1 calc R U .
H19B H 0.2914 0.6295 0.8702 0.054 Uiso 1 1 calc R U .
C20 C 0.3927(12) 0.6371(8) 0.749(2) 0.036(5) Uani 1 1 d . . .
H20A H 0.4300 0.6578 0.8302 0.043 Uiso 1 1 calc R U .
H20B H 0.4260 0.6078 0.7000 0.043 Uiso 1 1 calc R U .
C21 C 0.4180(14) 0.7174(9) 0.559(3) 0.053(6) Uani 1 1 d . . .
H21A H 0.4509 0.6857 0.5168 0.064 Uiso 1 1 calc R U .
H21B H 0.3881 0.7414 0.4750 0.064 Uiso 1 1 calc R U .
C22 C 0.4762(12) 0.7597(9) 0.653(2) 0.043(5) Uani 1 1 d . . .
C23 C 0.5550(13) 0.7393(10) 0.724(3) 0.065(7) Uani 1 1 d . . .
H23 H 0.5719 0.6983 0.7095 0.078 Uiso 1 1 calc R U .
C24 C 0.6100(16) 0.7799(14) 0.820(3) 0.082(9) Uani 1 1 d . . .
H24 H 0.6620 0.7658 0.8688 0.099 Uiso 1 1 calc R U .
C25 C 0.584(2) 0.8414(12) 0.837(3) 0.077(9) Uani 1 1 d . . .
H25 H 0.6195 0.8687 0.8986 0.092 Uiso 1 1 calc R U .
C26 C 0.5049(15) 0.8632(10) 0.765(3) 0.050(6) Uani 1 1 d . . .
H26 H 0.4887 0.9048 0.7742 0.060 Uiso 1 1 calc R U .
C27 C 0.4537(13) 0.8220(10) 0.681(3) 0.057(6) Uani 1 1 d . . .
H27 H 0.3999 0.8355 0.6395 0.068 Uiso 1 1 calc R U .
Cl1 Cl 0.2263(4) 0.7055(3) 0.2431(9) 0.075(2) Uani 1 1 d . . .
Hg1 Hg 0.24880(5) 0.63620(3) 0.47009(11) 0.0425(4) Uani 1 1 d . . .
N1 N 0.3006(9) 0.5380(7) 0.386(2) 0.042(4) Uani 1 1 d . . .
H1 H 0.3376 0.5663 0.4168 0.051 Uiso 1 1 calc R U .
N2 N 0.1142(9) 0.6310(6) 0.545(3) 0.048(5) Uani 1 1 d . . .
H2A H 0.1322 0.6080 0.4773 0.058 Uiso 1 1 calc R U .
N3 N 0.2648(8) 0.5685(6) 0.6990(18) 0.033(4) Uani 1 1 d . . .
N4 N 0.3541(9) 0.6847(7) 0.637(2) 0.051(5) Uani 1 1 d . . .
H4A H 0.3009 0.6926 0.6190 0.061 Uiso 1 1 calc R U .
Cl2 Cl 0.5000 0.5000 0.5000 0.082(3) Uani 1 2 d S . P
O1 O 0.0392(12) 0.5154(8) 0.348(3) 0.054(6) Uani 1 1 d . . .
H2O H 0.026(12) 0.517(9) 0.274(19) 0.00(6) Uiso 1 1 d . . .
H1O H 0.067(10) 0.511(8) 0.41(2) 0.00(6) Uiso 1 1 d . . .

loop_
_atom_site_aniso_label
_atom_site_aniso_U_11
_atom_site_aniso_U_22
_atom_site_aniso_U_33
_atom_site_aniso_U_23
_atom_site_aniso_U_13
_atom_site_aniso_U_12
C1 0.143(11) 0.082(8) 0.064(8) -0.025(6) 0.005(8) 0.040(7)
C2 0.143(11) 0.082(8) 0.064(8) -0.025(6) 0.005(8) 0.040(7)
C3 0.143(11) 0.082(8) 0.064(8) -0.025(6) 0.005(8) 0.040(7)
C4 0.143(11) 0.082(8) 0.064(8) -0.025(6) 0.005(8) 0.040(7)
C5 0.143(11) 0.082(8) 0.064(8) -0.025(6) 0.005(8) 0.040(7)
C6 0.143(11) 0.082(8) 0.064(8) -0.025(6) 0.005(8) 0.040(7)
C7 0.073(16) 0.044(13) 0.048(17) -0.007(11) 0.000(13) 0.002(11)
C8 0.060(13) 0.011(9) 0.062(16) -0.007(9) 0.004(11) -0.001(8)
C9 0.058(13) 0.011(9) 0.079(18) 0.006(10) 0.025(12) -0.004(8)
C10 0.044(12) 0.045(12) 0.040(14) 0.004(10) 0.002(10) -0.005(9)
C11 0.065(15) 0.036(11) 0.061(17) 0.014(11) 0.043(13) 0.010(10)
C12 0.037(12) 0.025(11) 0.12(2) 0.002(12) 0.021(13) 0.001(9)
C13 0.045(12) 0.025(10) 0.064(16) 0.008(10) 0.001(11) 0.000(9)
C14 0.047(15) 0.031(12) 0.14(3) -0.003(14) 0.024(16) -0.002(10)
C15 0.062(16) 0.053(14) 0.066(19) -0.002(13) 0.000(14) -0.015(11)
C16 0.055(17) 0.068(18) 0.10(3) 0.010(16) 0.011(17) 0.013(13)
C17 0.062(18) 0.10(2) 0.08(2) -0.045(17) 0.034(16) 0.002(15)
C18 0.052(16) 0.052(15) 0.15(3) -0.041(17) 0.019(17) -0.012(12)
C19 0.034(11) 0.037(11) 0.062(16) 0.000(10) 0.002(10) 0.004(9)
C20 0.051(12) 0.048(12) 0.009(10) -0.006(8) 0.008(9) -0.001(9)
C21 0.066(15) 0.041(12) 0.049(16) 0.005(10) -0.001(12) -0.010(10)
C22 0.042(12) 0.041(12) 0.053(15) 0.002(10) 0.025(11) -0.020(9)
C23 0.040(13) 0.040(12) 0.11(2) 0.003(13) 0.007(14) -0.007(10)
C24 0.055(16) 0.10(2) 0.09(2) 0.011(17) -0.008(15) -0.046(15)
C25 0.15(3) 0.052(15) 0.030(15) 0.002(12) 0.007(17) -0.063(17)
C26 0.062(15) 0.055(14) 0.029(14) -0.006(10) -0.004(12) -0.022(11)
C27 0.045(13) 0.054(14) 0.072(19) 0.022(12) 0.013(12) -0.003(11)
Cl1 0.056(4) 0.060(4) 0.110(6) 0.048(4) 0.014(4) 0.000(3)
Hg1 0.0404(5) 0.0222(4) 0.0652(7) 0.0049(4) 0.0093(4) -0.0007(3)
N1 0.036(9) 0.035(9) 0.058(13) -0.009(8) 0.012(9) -0.001(7)
N2 0.016(8) 0.025(9) 0.103(18) -0.005(9) 0.010(9) 0.003(6)
N3 0.020(8) 0.029(8) 0.049(11) -0.003(7) 0.001(7) -0.004(6)
N4 0.025(9) 0.031(9) 0.099(16) 0.021(9) 0.018(9) -0.004(7)
Cl2 0.039(5) 0.089(7) 0.123(10) 0.037(6) 0.023(5) 0.011(4)
O1 0.039(13) 0.034(9) 0.08(2) -0.011(12) -0.010(15) -0.005(7)

loop_
_atom_type_symbol
_atom_type_description
_atom_type_scat_dispersion_real
_atom_type_scat_dispersion_imag
_atom_type_scat_source
C C 0.0033 0.0016 'International Tables Vol C Tables 4.2.6.8 and 6.1.1.4'
H H 0.0000 0.0000 'International Tables Vol C Tables 4.2.6.8 and 6.1.1.4'
N N 0.0061 0.0033 'International Tables Vol C Tables 4.2.6.8 and 6.1.1.4'
Cl Cl 0.1484 0.1585 'International Tables Vol C Tables 4.2.6.8 and 6.1.1.4'
Hg Hg -2.3894 9.2266 'International Tables Vol C Tables 4.2.6.8 and 6.1.1.4'
O O 0.0106 0.0060 'International Tables Vol C Tables 4.2.6.8 and 6.1.1.4'

loop_
_geom_angle_atom_site_label_1
_geom_angle_atom_site_label_2
_geom_angle_atom_site_label_3
_geom_angle
C2 C1 C6 120.0
C2 C1 C7 121.7(16)
C6 C1 C7 118.2(16)
C1 C2 C3 120.0
C1 C2 H2 120.0
C3 C2 H2 120.0
C2 C3 C4 120.0
C2 C3 H3 120.0
C4 C3 H3 120.0
C5 C4 C3 120.0
C5 C4 H4 120.0
C3 C4 H4 120.0
C4 C5 C6 120.0
C4 C5 H5 120.0
C6 C5 H5 120.0
C5 C6 C1 120.0
C5 C6 H6 120.0
C1 C6 H6 120.0
C1 C7 N1 115.8(18)
C1 C7 H7A 108.3
N1 C7 H7A 108.3
C1 C7 H7B 108.3
N1 C7 H7B 108.3
H7A C7 H7B 107.4
C9 C8 N1 108.8(15)
C9 C8 H8A 109.9
N1 C8 H8A 109.9
C9 C8 H8B 109.9
N1 C8 H8B 109.9
H8A C8 H8B 108.3
C8 C9 N3 116.9(17)
C8 C9 H9A 108.1
N3 C9 H9A 108.1
C8 C9 H9B 108.1
N3 C9 H9B 108.1
H9A C9 H9B 107.3
N3 C10 C11 113.2(16)
N3 C10 H10A 108.9
C11 C10 H10A 108.9
N3 C10 H10B 108.9
C11 C10 H10B 108.9
H10A C10 H10B 107.7
N2 C11 C10 110.2(16)
N2 C11 H11A 109.6
C10 C11 H11A 109.6
N2 C11 H11B 109.6
C10 C11 H11B 109.6
H11A C11 H11B 108.1
N2 C12 C13 112.5(15)
N2 C12 H12A 109.1
C13 C12 H12A 109.1
N2 C12 H12B 109.1
C13 C12 H12B 109.1
H12A C12 H12B 107.8
C14 C13 C18 116(2)
C14 C13 C12 125(2)
C18 C13 C12 119(2)
C13 C14 C15 124(3)
C13 C14 H14 117.8
C15 C14 H14 117.8
C16 C15 C14 117(3)
C16 C15 H15 121.5
C14 C15 H15 121.5
C15 C16 C17 121(2)
C15 C16 H16 119.7
C17 C16 H16 119.7
C18 C17 C16 121(3)
C18 C17 H17 119.6
C16 C17 H17 119.6
C17 C18 C13 121(3)
C17 C18 H18 119.3
C13 C18 H18 119.3
N3 C19 C20 111.6(16)
N3 C19 H19A 109.3
C20 C19 H19A 109.3
N3 C19 H19B 109.3
C20 C19 H19B 109.3
H19A C19 H19B 108.0
N4 C20 C19 110.7(15)
N4 C20 H20A 109.5
C19 C20 H20A 109.5
N4 C20 H20B 109.5
C19 C20 H20B 109.5
H20A C20 H20B 108.1
C22 C21 N4 116.2(18)
C22 C21 H21A 108.2
N4 C21 H21A 108.2
C22 C21 H21B 108.2
N4 C21 H21B 108.2
H21A C21 H21B 107.4
C23 C22 C27 117(2)
C23 C22 C21 121.5(19)
C27 C22 C21 122(2)
C22 C23 C24 121(2)
C22 C23 H23 119.4
C24 C23 H23 119.4
C25 C24 C23 118(3)
C25 C24 H24 120.9
C23 C24 H24 120.9
C24 C25 C26 122(2)
C24 C25 H25 119.2
C26 C25 H25 119.2
C27 C26 C25 118(2)
C27 C26 H26 121.1
C25 C26 H26 121.1
C26 C27 C22 124(2)
C26 C27 H27 117.9
C22 C27 H27 117.9
N4 Hg1 N2 116.5(6)
N4 Hg1 N1 109.6(5)
N2 Hg1 N1 115.0(5)
N4 Hg1 N3 76.1(5)
N2 Hg1 N3 73.7(6)
N1 Hg1 N3 75.9(5)
N4 Hg1 Cl1 104.9(4)
N2 Hg1 Cl1 103.7(5)
N1 Hg1 Cl1 105.9(5)
N3 Hg1 Cl1 177.4(3)
C8 N1 C7 111.8(16)
C8 N1 Hg1 104.5(11)
C7 N1 Hg1 104.7(11)
C8 N1 H1 124.1
C7 N1 H1 124.1
Hg1 N1 H1 63.3
C11 N2 C12 111.9(18)
C11 N2 Hg1 108.2(12)
C12 N2 Hg1 110.7(12)
C11 N2 H2A 124.0
C12 N2 H2A 124.0
Hg1 N2 H2A 53.6
C10 N3 C19 114.5(16)
C10 N3 C9 111.0(14)
C19 N3 C9 113.7(15)
C10 N3 Hg1 106.9(11)
C19 N3 Hg1 107.1(11)
C9 N3 Hg1 102.6(11)
C20 N4 C21 112.7(15)
C20 N4 Hg1 108.2(11)
C21 N4 Hg1 113.1(14)
C20 N4 H4A 123.6
C21 N4 H4A 123.6
Hg1 N4 H4A 50.5
H2O O1 H1O 153(10)

loop_
_geom_bond_atom_site_label_1
_geom_bond_atom_site_label_2
_geom_bond_distance
C1 C2 1.3900
C1 C6 1.3900
C1 C7 1.48(2)
C2 C3 1.3900
C2 H2 0.9300
C3 C4 1.3900
C3 H3 0.9300
C4 C5 1.3900
C4 H4 0.9300
C5 C6 1.3900
C5 H5 0.9300
C6 H6 0.9300
C7 N1 1.48(3)
C7 H7A 0.9700
C7 H7B 0.9700
C8 C9 1.46(3)
C8 N1 1.48(2)
C8 H8A 0.9700
C8 H8B 0.9700
C9 N3 1.52(2)
C9 H9A 0.9700
C9 H9B 0.9700
C10 N3 1.42(2)
C10 C11 1.52(3)
C10 H10A 0.9700
C10 H10B 0.9700
C11 N2 1.43(3)
C11 H11A 0.9700
C11 H11B 0.9700
C12 N2 1.45(2)
C12 C13 1.55(3)
C12 H12A 0.9700
C12 H12B 0.9700
C13 C14 1.34(3)
C13 C18 1.40(3)
C14 C15 1.37(3)
C14 H14 0.9300
C15 C16 1.36(4)
C15 H15 0.9300
C16 C17 1.36(4)
C16 H16 0.9300
C17 C18 1.32(3)
C17 H17 0.9300
C18 H18 0.9300
C19 N3 1.46(2)
C19 C20 1.57(2)
C19 H19A 0.9700
C19 H19B 0.9700
C20 N4 1.49(2)
C20 H20A 0.9700
C20 H20B 0.9700
C21 C22 1.46(3)
C21 N4 1.50(2)
C21 H21A 0.9700
C21 H21B 0.9700
C22 C23 1.39(3)
C22 C27 1.41(3)
C23 C24 1.42(3)
C23 H23 0.9300
C24 C25 1.39(4)
C24 H24 0.9300
C25 C26 1.41(4)
C25 H25 0.9300
C26 C27 1.34(3)
C26 H26 0.9300
C27 H27 0.9300
Cl1 Hg1 2.487(6)
Hg1 N4 2.313(18)
Hg1 N2 2.362(15)
Hg1 N1 2.412(15)
Hg1 N3 2.483(15)
N1 H1 0.8600
N2 H2A 0.8600
N4 H4A 0.8600
O1 H2O 0.66(16)
O1 H1O 0.64(16)

loop_
_geom_torsion_atom_site_label_1
_geom_torsion_atom_site_label_2
_geom_torsion_atom_site_label_3
_geom_torsion_atom_site_label_4
_geom_torsion
C6 C1 C2 C3 0.0
C7 C1 C2 C3 -176(2)
C1 C2 C3 C4 0.0
C2 C3 C4 C5 0.0
C3 C4 C5 C6 0.0
C4 C5 C6 C1 0.0
C2 C1 C6 C5 0.0
C7 C1 C6 C5 176(2)
C2 C1 C7 N1 -60(3)
C6 C1 C7 N1 123.9(18)
N1 C8 C9 N3 65(2)
N3 C10 C11 N2 61(2)
N2 C12 C13 C14 -76(3)
N2 C12 C13 C18 103(3)
C18 C13 C14 C15 -1(4)
C12 C13 C14 C15 178(2)
C13 C14 C15 C16 2(4)
C14 C15 C16 C17 -1(4)
C15 C16 C17 C18 0(5)
C16 C17 C18 C13 1(5)
C14 C13 C18 C17 0(4)
C12 C13 C18 C17 -180(2)
N3 C19 C20 N4 59.0(19)
N4 C21 C22 C23 94(2)
N4 C21 C22 C27 -83(2)
C27 C22 C23 C24 -1(3)
C21 C22 C23 C24 -178(2)
C22 C23 C24 C25 -1(4)
C23 C24 C25 C26 1(4)
C24 C25 C26 C27 2(4)
C25 C26 C27 C22 -5(3)
C23 C22 C27 C26 4(3)
C21 C22 C27 C26 -179(2)
C9 C8 N1 C7 -167.4(16)
C9 C8 N1 Hg1 -54.7(16)
C1 C7 N1 C8 -65(2)
C1 C7 N1 Hg1 -177.5(16)
C10 C11 N2 C12 -172.8(15)
C10 C11 N2 Hg1 -50.6(18)
C13 C12 N2 C11 -70(2)
C13 C12 N2 Hg1 169.5(16)
C11 C10 N3 C19 83(2)
C11 C10 N3 C9 -146.6(19)
C11 C10 N3 Hg1 -35(2)
C20 C19 N3 C10 -153.1(15)
C20 C19 N3 C9 77.9(19)
C20 C19 N3 Hg1 -34.7(16)
C8 C9 N3 C10 80(2)
C8 C9 N3 C19 -149.4(17)
C8 C9 N3 Hg1 -34.1(17)
C19 C20 N4 C21 -175.1(16)
C19 C20 N4 Hg1 -49.3(16)
C22 C21 N4 C20 -69(2)
C22 C21 N4 Hg1 167.9(14)
